data_1576159
loop_
_publ_author_name
'Zheng, Chenggong'
'Liu, Jiyong'
'Wang, Yongtao'
'Li, Haoran'
'Wang, Yuwen'
'Lu, Zhan'

_publ_section_title
;
 The structural parameter of spin states of <i>C</i>
 <sub>1</sub>-symmetric four-coordinate cobalt complexes: <i>D</i>
 <sub>4</sub>.
;
_journal_issue 1
_journal_name_full 'Chemical science'
_journal_page_first 492
_journal_page_last 499
_journal_paper_doi 10.1039/d5sc06683b
_journal_volume 17
_journal_year 2026
_chemical_absolute_configuration ad
_chemical_formula_moiety 'C25 H33 Cl Co N3 S'
_chemical_formula_sum 'C25 H33 Cl Co N3 S'
_chemical_formula_weight 501.98
_chemical_properties_physical Air-sensitive,Moisture-sensitive,Hygroscopic
_space_group_crystal_system orthorhombic
_space_group_IT_number 19
_space_group_name_Hall 'P 2ac 2ab'
_space_group_name_H-M_alt 'P 21 21 21'
_atom_sites_solution_hydrogens geom
_atom_sites_solution_primary dual
_audit_creation_date 2024-08-02
_audit_creation_method
;
Olex2 1.5
(compiled 2024.02.16 svn.r378c4104 for OlexSys, GUI svn.r6928)
;
_audit_update_record
;
2025-06-26 deposited with the CCDC.	2025-10-27 downloaded from the CCDC.
;
_cell_angle_alpha 90
_cell_angle_beta 90
_cell_angle_gamma 90
_cell_formula_units_Z 4
_cell_length_a 10.7384(5)
_cell_length_b 12.7561(5)
_cell_length_c 18.1854(8)
_cell_measurement_reflns_used 9412
_cell_measurement_temperature 170.00
_cell_measurement_theta_max 60.013
_cell_measurement_theta_min 3.683
_cell_volume 2491.04(19)
_computing_cell_refinement 'SAINT V8.40B (?, 2016)'
_computing_data_reduction 'SAINT V8.40B (?, 2016)'
_computing_molecular_graphics 'Olex2 1.5 (Dolomanov et al., 2009)'
_computing_publication_material 'Olex2 1.5 (Dolomanov et al., 2009)'
_computing_structure_refinement 'SHELXL 2018/3 (Sheldrick, 2015)'
_computing_structure_solution 'SHELXT 2018/2 (Sheldrick, 2018)'
_diffrn_ambient_temperature 170.00
_diffrn_measured_fraction_theta_full 0.997
_diffrn_measured_fraction_theta_max 0.996
_diffrn_measurement_device_type 'zju Bruker D8 Venture'
_diffrn_measurement_method '\w and \f scans'
_diffrn_radiation_type GaK\a
_diffrn_radiation_wavelength 1.34139
_diffrn_reflns_av_R_equivalents 0.0620
_diffrn_reflns_av_unetI/netI 0.0584
_diffrn_reflns_Laue_measured_fraction_full 0.997
_diffrn_reflns_Laue_measured_fraction_max 0.996
_diffrn_reflns_limit_h_max 13
_diffrn_reflns_limit_h_min -13
_diffrn_reflns_limit_k_max 16
_diffrn_reflns_limit_k_min -16
_diffrn_reflns_limit_l_max 23
_diffrn_reflns_limit_l_min -21
_diffrn_reflns_number 42349
_diffrn_reflns_point_group_measured_fraction_full 0.977
_diffrn_reflns_point_group_measured_fraction_max 0.980
_diffrn_reflns_theta_full 53.594
_diffrn_reflns_theta_max 60.695
_diffrn_reflns_theta_min 4.160
_diffrn_source_current 3.57
_diffrn_source_power 0.24954300000000001
_diffrn_source_voltage 69.9
_exptl_absorpt_coefficient_mu 5.033
_exptl_absorpt_correction_T_max 0.7471
_exptl_absorpt_correction_T_min 0.6142
_exptl_absorpt_correction_type multi-scan
_exptl_absorpt_process_details
;
SADABS-2016/2 (Bruker,2016/2) was used for absorption correction.
wR2(int) was 0.1252 before and 0.1001 after correction.
The Ratio of minimum to maximum transmission is 0.8221.
The \l/2 correction factor is Not present.
;
_exptl_crystal_colour red
_exptl_crystal_colour_primary red
_exptl_crystal_density_diffrn 1.338
_exptl_crystal_description plate
_exptl_crystal_F_000 1056
_exptl_crystal_preparation 'Magnetic properties'
_exptl_crystal_recrystallization_method 'Re-crystallisation from solvent: Et2O'
_exptl_crystal_size_max 0.13
_exptl_crystal_size_mid 0.09
_exptl_crystal_size_min 0.05
_refine_diff_density_max 0.190
_refine_diff_density_min -0.446
_refine_diff_density_rms 0.052
_refine_ls_abs_structure_details
;
 Refined as an inversion twin.
;
_refine_ls_abs_structure_Flack 0.017(4)
_refine_ls_extinction_method none
_refine_ls_goodness_of_fit_ref 0.999
_refine_ls_hydrogen_treatment constr
_refine_ls_matrix_type full
_refine_ls_number_parameters 288
_refine_ls_number_reflns 5607
_refine_ls_number_restraints 0
_refine_ls_restrained_S_all 0.999
_refine_ls_R_factor_all 0.0315
_refine_ls_R_factor_gt 0.0282
_refine_ls_shift/su_max 0.010
_refine_ls_shift/su_mean 0.001
_refine_ls_structure_factor_coef Fsqd
_refine_ls_weighting_details 'w=1/[\s^2^(Fo^2^)+(0.0191P)^2^] where P=(Fo^2^+2Fc^2^)/3'
_refine_ls_weighting_scheme calc
_refine_ls_wR_factor_gt 0.0615
_refine_ls_wR_factor_ref 0.0623
_reflns_Friedel_coverage 0.747
_reflns_Friedel_fraction_full 0.951
_reflns_Friedel_fraction_max 0.958
_reflns_number_gt 5130
_reflns_number_total 5607
_reflns_threshold_expression 'I > 2\s(I)'
_cod_data_source_file d5sc06683b2.cif
_cod_data_source_block 240802_zcg03117_0m
_cod_depositor_comments 'Adding full bibliography for 1576157--1576173.cif.'
_cod_database_code 1576159
_shelx_shelxl_version_number 2018/3
_shelx_space_group_comment
;
The symmetry employed for this shelxl refinement is uniquely defined
by the following loop, which should always be used as a source of
symmetry information in preference to the above space-group names.
They are only intended as comments.
;
_shelx_estimated_absorpt_t_max 0.787
_shelx_estimated_absorpt_t_min 0.561
_olex2_refinement_description
;
1. Twinned data refinement
 Scales: 0.983(4)
 0.017(4)
2. Fixed Uiso
 At 1.2 times of:
  All C(H) groups, All C(H,H) groups
 At 1.5 times of:
  All C(H,H,H) groups
3.a Ternary CH refined with riding coordinates:
 C9(H9), C11(H11), C23(H23), C20(H20)
3.b Secondary CH2 refined with riding coordinates:
 C10(H10A,H10B)
3.c Aromatic/amide H refined with riding coordinates:
 C16(H16), C17(H17), C18(H18), C7(H7), C8(H8), C6(H6)
3.d Idealised Me refined as rotating group:
 C1(H1A,H1B,H1C), C21(H21A,H21B,H21C), C12(H12A,H12B,H12C), C13(H13A,H13B,
 H13C), C22(H22A,H22B,H22C), C25(H25A,H25B,H25C), C24(H24A,H24B,H24C)
;
_olex2_submission_special_instructions 'No special instructions were received'

loop_
_space_group_symop_operation_xyz
'x, y, z'
'-x+1/2, -y, z+1/2'
'-x, y+1/2, -z+1/2'
'x+1/2, -y+1/2, -z'

loop_
_atom_site_label
_atom_site_type_symbol
_atom_site_fract_x
_atom_site_fract_y
_atom_site_fract_z
_atom_site_U_iso_or_equiv
_atom_site_adp_type
_atom_site_occupancy
_atom_site_site_symmetry_order
_atom_site_calc_flag
_atom_site_refinement_flags_posn
_atom_site_refinement_flags_adp
_atom_site_refinement_flags_occupancy
_atom_site_disorder_assembly
_atom_site_disorder_group
Co1 Co 0.65988(3) 0.45293(2) 0.39397(2) 0.01986(9) Uani 1 1 d . . . . .
Cl1 Cl 0.70815(6) 0.48871(5) 0.27973(3) 0.03006(15) Uani 1 1 d . . . . .
S1 S 0.35599(6) 0.22545(5) 0.41972(4) 0.03642(17) Uani 1 1 d . . . . .
N1 N 0.77756(17) 0.54166(15) 0.44425(10) 0.0200(4) Uani 1 1 d . . . . .
N2 N 0.60541(18) 0.43334(14) 0.48637(11) 0.0213(4) Uani 1 1 d . . . . .
N3 N 0.53395(19) 0.35026(15) 0.37374(11) 0.0251(4) Uani 1 1 d . . . . .
C14 C 0.8763(2) 0.60187(17) 0.41027(12) 0.0215(5) Uani 1 1 d . . . . .
C15 C 0.8671(2) 0.71240(18) 0.40713(13) 0.0241(5) Uani 1 1 d . . . . .
C2 C 0.7657(2) 0.54451(18) 0.51680(12) 0.0236(5) Uani 1 1 d . . . . .
C16 C 0.9635(2) 0.7668(2) 0.37281(15) 0.0313(6) Uani 1 1 d . . . . .
H16 H 0.959463 0.841089 0.370186 0.038 Uiso 1 1 calc R U . . .
C3 C 0.6623(2) 0.48396(17) 0.54347(12) 0.0229(5) Uani 1 1 d . . . . .
C19 C 0.9765(2) 0.54858(19) 0.37932(13) 0.0244(5) Uani 1 1 d . . . . .
C17 C 1.0642(3) 0.7160(2) 0.34263(16) 0.0351(6) Uani 1 1 d . . . . .
H17 H 1.129161 0.755030 0.320075 0.042 Uiso 1 1 calc R U . . .
C18 C 1.0706(2) 0.6074(2) 0.34530(15) 0.0327(6) Uani 1 1 d . . . . .
H18 H 1.139687 0.572438 0.323778 0.039 Uiso 1 1 calc R U . . .
C7 C 0.5146(3) 0.4097(2) 0.62783(15) 0.0342(6) Uani 1 1 d . . . . .
H7 H 0.482949 0.402231 0.676330 0.041 Uiso 1 1 calc R U . . .
C9 C 0.5027(2) 0.28980(19) 0.30671(14) 0.0263(5) Uani 1 1 d . . . . .
H9 H 0.493175 0.340448 0.265114 0.032 Uiso 1 1 calc R U . . .
C11 C 0.6091(2) 0.2143(2) 0.28749(15) 0.0305(6) Uani 1 1 d . . . . .
H11 H 0.687240 0.256815 0.285577 0.037 Uiso 1 1 calc R U . . .
C1 C 0.8505(3) 0.6008(2) 0.56879(14) 0.0354(6) Uani 1 1 d . . . . .
H1A H 0.930757 0.613650 0.544730 0.053 Uiso 1 1 calc R U . . .
H1B H 0.863454 0.557838 0.612790 0.053 Uiso 1 1 calc R U . . .
H1C H 0.812930 0.667894 0.582882 0.053 Uiso 1 1 calc R U . . .
C5 C 0.4688(2) 0.32107(19) 0.43136(14) 0.0264(5) Uani 1 1 d . . . . .
C4 C 0.5048(2) 0.36959(19) 0.49964(14) 0.0263(5) Uani 1 1 d . . . . .
C8 C 0.4574(3) 0.3575(2) 0.56975(15) 0.0321(6) Uani 1 1 d . . . . .
H8 H 0.386761 0.314232 0.578173 0.039 Uiso 1 1 calc R U . . .
C10 C 0.3750(2) 0.2375(2) 0.32036(15) 0.0346(6) Uani 1 1 d . . . . .
H10A H 0.372198 0.167539 0.296915 0.042 Uiso 1 1 calc R U . . .
H10B H 0.307412 0.281078 0.299396 0.042 Uiso 1 1 calc R U . . .
C6 C 0.6178(2) 0.47255(18) 0.61513(13) 0.0286(5) Uani 1 1 d . . . . .
H6 H 0.657754 0.507460 0.654790 0.034 Uiso 1 1 calc R U . . .
C21 C 1.0860(3) 0.4058(2) 0.44619(18) 0.0447(8) Uani 1 1 d . . . . .
H21A H 1.166708 0.437317 0.434271 0.067 Uiso 1 1 calc R U . . .
H21B H 1.095370 0.329612 0.450457 0.067 Uiso 1 1 calc R U . . .
H21C H 1.055663 0.434287 0.492922 0.067 Uiso 1 1 calc R U . . .
C23 C 0.7573(3) 0.7736(2) 0.43583(16) 0.0360(6) Uani 1 1 d . . . . .
H23 H 0.702461 0.724703 0.464134 0.043 Uiso 1 1 calc R U . . .
C12 C 0.6295(3) 0.1285(2) 0.34420(17) 0.0451(8) Uani 1 1 d . . . . .
H12A H 0.643359 0.160284 0.392579 0.068 Uiso 1 1 calc R U . . .
H12B H 0.702500 0.086766 0.330409 0.068 Uiso 1 1 calc R U . . .
H12C H 0.555946 0.083162 0.346176 0.068 Uiso 1 1 calc R U . . .
C13 C 0.5891(3) 0.1685(2) 0.21049(16) 0.0408(7) Uani 1 1 d . . . . .
H13A H 0.516466 0.121981 0.211020 0.061 Uiso 1 1 calc R U . . .
H13B H 0.663038 0.128650 0.195810 0.061 Uiso 1 1 calc R U . . .
H13C H 0.574977 0.225588 0.175400 0.061 Uiso 1 1 calc R U . . .
C20 C 0.9924(2) 0.43103(18) 0.38507(15) 0.0283(5) Uani 1 1 d . . . . .
H20 H 0.910261 0.400342 0.399446 0.034 Uiso 1 1 calc R U . . .
C22 C 1.0314(3) 0.3814(2) 0.31233(18) 0.0474(8) Uani 1 1 d . . . . .
H22A H 0.970415 0.399125 0.274247 0.071 Uiso 1 1 calc R U . . .
H22B H 1.035486 0.305064 0.318003 0.071 Uiso 1 1 calc R U . . .
H22C H 1.113514 0.408080 0.298009 0.071 Uiso 1 1 calc R U . . .
C25 C 0.6831(3) 0.8167(3) 0.3706(2) 0.0607(10) Uani 1 1 d . . . . .
H25A H 0.735765 0.864383 0.342031 0.091 Uiso 1 1 calc R U . . .
H25B H 0.610031 0.854771 0.388789 0.091 Uiso 1 1 calc R U . . .
H25C H 0.655921 0.758525 0.339271 0.091 Uiso 1 1 calc R U . . .
C24 C 0.7956(5) 0.8635(3) 0.4865(2) 0.0702(12) Uani 1 1 d . . . . .
H24A H 0.857472 0.838297 0.521984 0.105 Uiso 1 1 calc R U . . .
H24B H 0.722318 0.889545 0.512897 0.105 Uiso 1 1 calc R U . . .
H24C H 0.831698 0.920328 0.457163 0.105 Uiso 1 1 calc R U . . .

loop_
_atom_site_aniso_label
_atom_site_aniso_U_11
_atom_site_aniso_U_22
_atom_site_aniso_U_33
_atom_site_aniso_U_23
_atom_site_aniso_U_13
_atom_site_aniso_U_12
Co1 0.02339(16) 0.01930(16) 0.01687(16) -0.00039(13) 0.00126(14) -0.00277(14)
Cl1 0.0372(3) 0.0340(3) 0.0190(3) 0.0034(2) 0.0007(2) -0.0054(3)
S1 0.0298(3) 0.0309(3) 0.0485(4) -0.0097(3) 0.0121(3) -0.0108(3)
N1 0.0233(9) 0.0176(9) 0.0192(9) 0.0013(8) -0.0004(7) 0.0000(8)
N2 0.0253(10) 0.0170(9) 0.0216(10) -0.0018(8) 0.0031(8) 0.0001(8)
N3 0.0274(10) 0.0238(10) 0.0241(11) -0.0036(8) 0.0011(9) -0.0017(8)
C14 0.0255(12) 0.0206(11) 0.0184(11) -0.0012(9) -0.0027(9) -0.0040(9)
C15 0.0281(12) 0.0216(11) 0.0227(12) 0.0002(9) -0.0020(10) 0.0012(9)
C2 0.0294(12) 0.0198(10) 0.0215(12) -0.0021(10) -0.0017(10) 0.0021(10)
C16 0.0334(13) 0.0241(12) 0.0365(15) 0.0039(11) 0.0003(11) -0.0044(11)
C3 0.0309(12) 0.0194(11) 0.0184(11) 0.0003(8) 0.0008(10) 0.0047(10)
C19 0.0239(11) 0.0230(11) 0.0262(12) 0.0005(10) -0.0015(9) -0.0023(10)
C17 0.0296(14) 0.0301(14) 0.0456(17) 0.0062(12) 0.0025(12) -0.0048(11)
C18 0.0254(13) 0.0293(14) 0.0433(16) 0.0023(12) 0.0061(12) 0.0005(11)
C7 0.0476(16) 0.0301(13) 0.0250(14) 0.0027(11) 0.0137(12) 0.0044(12)
C9 0.0252(12) 0.0262(13) 0.0275(13) -0.0074(10) -0.0004(10) -0.0033(10)
C11 0.0225(12) 0.0319(13) 0.0372(15) -0.0054(12) 0.0052(11) -0.0027(11)
C1 0.0428(15) 0.0388(14) 0.0245(13) -0.0031(11) -0.0066(13) -0.0074(13)
C5 0.0244(12) 0.0219(12) 0.0330(14) -0.0026(10) 0.0049(11) -0.0021(10)
C4 0.0301(13) 0.0195(11) 0.0294(14) -0.0010(10) 0.0080(11) 0.0002(10)
C8 0.0376(15) 0.0214(12) 0.0374(15) 0.0007(11) 0.0167(12) -0.0014(11)
C10 0.0243(13) 0.0375(15) 0.0420(16) -0.0121(12) 0.0005(11) -0.0033(11)
C6 0.0421(14) 0.0231(12) 0.0206(12) 0.0010(10) 0.0025(10) 0.0063(10)
C21 0.0501(18) 0.0262(14) 0.058(2) 0.0055(13) -0.0136(16) 0.0016(13)
C23 0.0441(16) 0.0212(12) 0.0427(16) 0.0029(12) 0.0137(13) 0.0050(12)
C12 0.0397(18) 0.0393(16) 0.056(2) 0.0017(14) 0.0061(14) 0.0098(14)
C13 0.0331(15) 0.0445(17) 0.0447(18) -0.0197(14) 0.0090(14) -0.0055(13)
C20 0.0271(12) 0.0232(12) 0.0346(14) 0.0000(10) 0.0028(11) 0.0009(10)
C22 0.065(2) 0.0292(15) 0.0481(19) -0.0062(14) 0.0117(17) 0.0074(15)
C25 0.0430(19) 0.066(2) 0.073(2) 0.0179(19) 0.0088(17) 0.0231(16)
C24 0.114(3) 0.0345(17) 0.062(2) -0.0154(16) 0.028(2) 0.004(2)

loop_
_atom_type_symbol
_atom_type_description
_atom_type_scat_dispersion_real
_atom_type_scat_dispersion_imag
_atom_type_scat_source
C C 0.0137 0.0067 'International Tables Vol C Tables 4.2.6.8 and 6.1.1.4'
H H 0.0000 0.0000 'International Tables Vol C Tables 4.2.6.8 and 6.1.1.4'
Cl Cl 0.3281 0.5435 'International Tables Vol C Tables 4.2.6.8 and 6.1.1.4'
Co Co -0.6628 2.9049 'International Tables Vol C Tables 4.2.6.8 and 6.1.1.4'
N N 0.0241 0.0134 'International Tables Vol C Tables 4.2.6.8 and 6.1.1.4'
S S 0.2925 0.4295 'International Tables Vol C Tables 4.2.6.8 and 6.1.1.4'

loop_
_geom_angle_atom_site_label_1
_geom_angle_atom_site_label_2
_geom_angle_atom_site_label_3
_geom_angle
_geom_angle_site_symmetry_1
_geom_angle_site_symmetry_3
_geom_angle_publ_flag
N1 Co1 Cl1 99.93(6) . . ?
N2 Co1 Cl1 173.49(7) . . ?
N2 Co1 N1 81.46(8) . . ?
N2 Co1 N3 81.66(9) . . ?
N3 Co1 Cl1 97.31(6) . . ?
N3 Co1 N1 162.61(8) . . ?
C5 S1 C10 89.04(12) . . ?
C14 N1 Co1 126.12(14) . . ?
C2 N1 Co1 115.14(16) . . ?
C2 N1 C14 118.73(19) . . ?
C3 N2 Co1 119.95(16) . . ?
C3 N2 C4 119.8(2) . . ?
C4 N2 Co1 120.19(16) . . ?
C9 N3 Co1 132.31(16) . . ?
C5 N3 Co1 114.58(16) . . ?
C5 N3 C9 112.8(2) . . ?
C15 C14 N1 119.7(2) . . ?
C19 C14 N1 118.7(2) . . ?
C19 C14 C15 121.6(2) . . ?
C14 C15 C23 123.8(2) . . ?
C16 C15 C14 117.5(2) . . ?
C16 C15 C23 118.6(2) . . ?
N1 C2 C3 113.3(2) . . ?
N1 C2 C1 125.7(2) . . ?
C3 C2 C1 121.0(2) . . ?
C15 C16 H16 119.1 . . ?
C17 C16 C15 121.9(2) . . ?
C17 C16 H16 119.1 . . ?
N2 C3 C2 110.05(19) . . ?
N2 C3 C6 120.5(2) . . ?
C6 C3 C2 129.5(2) . . ?
C14 C19 C18 118.3(2) . . ?
C14 C19 C20 122.9(2) . . ?
C18 C19 C20 118.7(2) . . ?
C16 C17 H17 120.2 . . ?
C16 C17 C18 119.7(2) . . ?
C18 C17 H17 120.2 . . ?
C19 C18 H18 119.5 . . ?
C17 C18 C19 120.9(2) . . ?
C17 C18 H18 119.5 . . ?
C8 C7 H7 119.9 . . ?
C6 C7 H7 119.9 . . ?
C6 C7 C8 120.2(2) . . ?
N3 C9 H9 108.0 . . ?
N3 C9 C11 110.2(2) . . ?
N3 C9 C10 107.1(2) . . ?
C11 C9 H9 108.0 . . ?
C11 C9 C10 115.3(2) . . ?
C10 C9 H9 108.0 . . ?
C9 C11 H11 107.0 . . ?
C12 C11 C9 113.9(2) . . ?
C12 C11 H11 107.0 . . ?
C12 C11 C13 111.5(2) . . ?
C13 C11 C9 110.1(2) . . ?
C13 C11 H11 107.0 . . ?
C2 C1 H1A 109.5 . . ?
C2 C1 H1B 109.5 . . ?
C2 C1 H1C 109.5 . . ?
H1A C1 H1B 109.5 . . ?
H1A C1 H1C 109.5 . . ?
H1B C1 H1C 109.5 . . ?
N3 C5 S1 118.33(19) . . ?
N3 C5 C4 115.0(2) . . ?
C4 C5 S1 126.57(19) . . ?
N2 C4 C5 108.3(2) . . ?
N2 C4 C8 121.2(2) . . ?
C8 C4 C5 130.4(2) . . ?
C7 C8 H8 120.5 . . ?
C4 C8 C7 118.9(2) . . ?
C4 C8 H8 120.5 . . ?
S1 C10 H10A 110.3 . . ?
S1 C10 H10B 110.3 . . ?
C9 C10 S1 107.14(18) . . ?
C9 C10 H10A 110.3 . . ?
C9 C10 H10B 110.3 . . ?
H10A C10 H10B 108.5 . . ?
C3 C6 H6 120.4 . . ?
C7 C6 C3 119.3(2) . . ?
C7 C6 H6 120.4 . . ?
H21A C21 H21B 109.5 . . ?
H21A C21 H21C 109.5 . . ?
H21B C21 H21C 109.5 . . ?
C20 C21 H21A 109.5 . . ?
C20 C21 H21B 109.5 . . ?
C20 C21 H21C 109.5 . . ?
C15 C23 H23 108.4 . . ?
C15 C23 C25 109.0(2) . . ?
C15 C23 C24 112.7(3) . . ?
C25 C23 H23 108.4 . . ?
C24 C23 H23 108.4 . . ?
C24 C23 C25 109.7(3) . . ?
C11 C12 H12A 109.5 . . ?
C11 C12 H12B 109.5 . . ?
C11 C12 H12C 109.5 . . ?
H12A C12 H12B 109.5 . . ?
H12A C12 H12C 109.5 . . ?
H12B C12 H12C 109.5 . . ?
C11 C13 H13A 109.5 . . ?
C11 C13 H13B 109.5 . . ?
C11 C13 H13C 109.5 . . ?
H13A C13 H13B 109.5 . . ?
H13A C13 H13C 109.5 . . ?
H13B C13 H13C 109.5 . . ?
C19 C20 C21 109.4(2) . . ?
C19 C20 H20 107.9 . . ?
C19 C20 C22 112.5(2) . . ?
C21 C20 H20 107.9 . . ?
C22 C20 C21 111.2(2) . . ?
C22 C20 H20 107.9 . . ?
C20 C22 H22A 109.5 . . ?
C20 C22 H22B 109.5 . . ?
C20 C22 H22C 109.5 . . ?
H22A C22 H22B 109.5 . . ?
H22A C22 H22C 109.5 . . ?
H22B C22 H22C 109.5 . . ?
C23 C25 H25A 109.5 . . ?
C23 C25 H25B 109.5 . . ?
C23 C25 H25C 109.5 . . ?
H25A C25 H25B 109.5 . . ?
H25A C25 H25C 109.5 . . ?
H25B C25 H25C 109.5 . . ?
C23 C24 H24A 109.5 . . ?
C23 C24 H24B 109.5 . . ?
C23 C24 H24C 109.5 . . ?
H24A C24 H24B 109.5 . . ?
H24A C24 H24C 109.5 . . ?
H24B C24 H24C 109.5 . . ?

loop_
_geom_bond_atom_site_label_1
_geom_bond_atom_site_label_2
_geom_bond_distance
_geom_bond_site_symmetry_2
_geom_bond_publ_flag
Co1 Cl1 2.1892(7) . ?
Co1 N1 1.9271(19) . ?
Co1 N2 1.7966(19) . ?
Co1 N3 1.918(2) . ?
S1 C5 1.732(3) . ?
S1 C10 1.825(3) . ?
N1 C14 1.448(3) . ?
N1 C2 1.326(3) . ?
N2 C3 1.367(3) . ?
N2 C4 1.373(3) . ?
N3 C9 1.481(3) . ?
N3 C5 1.314(3) . ?
C14 C15 1.415(3) . ?
C14 C19 1.392(3) . ?
C15 C16 1.393(3) . ?
C15 C23 1.507(3) . ?
C2 C3 1.437(3) . ?
C2 C1 1.497(3) . ?
C16 H16 0.9500 . ?
C16 C17 1.376(4) . ?
C3 C6 1.396(3) . ?
C19 C18 1.402(3) . ?
C19 C20 1.513(3) . ?
C17 H17 0.9500 . ?
C17 C18 1.387(4) . ?
C18 H18 0.9500 . ?
C7 H7 0.9500 . ?
C7 C8 1.392(4) . ?
C7 C6 1.387(4) . ?
C9 H9 1.0000 . ?
C9 C11 1.534(3) . ?
C9 C10 1.545(3) . ?
C11 H11 1.0000 . ?
C11 C12 1.520(4) . ?
C11 C13 1.532(4) . ?
C1 H1A 0.9800 . ?
C1 H1B 0.9800 . ?
C1 H1C 0.9800 . ?
C5 C4 1.440(4) . ?
C4 C8 1.382(3) . ?
C8 H8 0.9500 . ?
C10 H10A 0.9900 . ?
C10 H10B 0.9900 . ?
C6 H6 0.9500 . ?
C21 H21A 0.9800 . ?
C21 H21B 0.9800 . ?
C21 H21C 0.9800 . ?
C21 C20 1.532(4) . ?
C23 H23 1.0000 . ?
C23 C25 1.531(4) . ?
C23 C24 1.528(4) . ?
C12 H12A 0.9800 . ?
C12 H12B 0.9800 . ?
C12 H12C 0.9800 . ?
C13 H13A 0.9800 . ?
C13 H13B 0.9800 . ?
C13 H13C 0.9800 . ?
C20 H20 1.0000 . ?
C20 C22 1.525(4) . ?
C22 H22A 0.9800 . ?
C22 H22B 0.9800 . ?
C22 H22C 0.9800 . ?
C25 H25A 0.9800 . ?
C25 H25B 0.9800 . ?
C25 H25C 0.9800 . ?
C24 H24A 0.9800 . ?
C24 H24B 0.9800 . ?
C24 H24C 0.9800 . ?

loop_
_geom_torsion_atom_site_label_1
_geom_torsion_atom_site_label_2
_geom_torsion_atom_site_label_3
_geom_torsion_atom_site_label_4
_geom_torsion
_geom_torsion_site_symmetry_1
_geom_torsion_site_symmetry_2
_geom_torsion_site_symmetry_3
_geom_torsion_site_symmetry_4
_geom_torsion_publ_flag
Co1 N1 C14 C15 109.0(2) . . . . ?
Co1 N1 C14 C19 -68.9(3) . . . . ?
Co1 N1 C2 C3 -2.8(3) . . . . ?
Co1 N1 C2 C1 175.33(19) . . . . ?
Co1 N2 C3 C2 -2.4(3) . . . . ?
Co1 N2 C3 C6 177.52(17) . . . . ?
Co1 N2 C4 C5 5.4(3) . . . . ?
Co1 N2 C4 C8 -176.70(19) . . . . ?
Co1 N3 C9 C11 65.7(3) . . . . ?
Co1 N3 C9 C10 -168.21(18) . . . . ?
Co1 N3 C5 S1 -177.93(12) . . . . ?
Co1 N3 C5 C4 -1.1(3) . . . . ?
S1 C5 C4 N2 174.06(18) . . . . ?
S1 C5 C4 C8 -3.6(4) . . . . ?
N1 Co1 N2 C3 0.79(17) . . . . ?
N1 Co1 N2 C4 179.22(18) . . . . ?
N1 C14 C15 C16 -179.0(2) . . . . ?
N1 C14 C15 C23 -1.5(4) . . . . ?
N1 C14 C19 C18 178.8(2) . . . . ?
N1 C14 C19 C20 -5.3(3) . . . . ?
N1 C2 C3 N2 3.3(3) . . . . ?
N1 C2 C3 C6 -176.7(2) . . . . ?
N2 C3 C6 C7 -0.4(3) . . . . ?
N2 C4 C8 C7 -1.2(4) . . . . ?
N3 Co1 N2 C3 176.61(18) . . . . ?
N3 Co1 N2 C4 -4.96(17) . . . . ?
N3 C9 C11 C12 65.5(3) . . . . ?
N3 C9 C11 C13 -168.5(2) . . . . ?
N3 C9 C10 S1 -24.4(2) . . . . ?
N3 C5 C4 N2 -2.4(3) . . . . ?
N3 C5 C4 C8 180.0(3) . . . . ?
C14 N1 C2 C3 178.36(19) . . . . ?
C14 N1 C2 C1 -3.5(3) . . . . ?
C14 C15 C16 C17 0.2(4) . . . . ?
C14 C15 C23 C25 -108.2(3) . . . . ?
C14 C15 C23 C24 129.7(3) . . . . ?
C14 C19 C18 C17 0.1(4) . . . . ?
C14 C19 C20 C21 -99.9(3) . . . . ?
C14 C19 C20 C22 136.0(3) . . . . ?
C15 C14 C19 C18 0.9(4) . . . . ?
C15 C14 C19 C20 176.8(2) . . . . ?
C15 C16 C17 C18 0.8(4) . . . . ?
C2 N1 C14 C15 -72.3(3) . . . . ?
C2 N1 C14 C19 109.7(3) . . . . ?
C2 C3 C6 C7 179.5(2) . . . . ?
C16 C15 C23 C25 69.2(3) . . . . ?
C16 C15 C23 C24 -52.9(3) . . . . ?
C16 C17 C18 C19 -0.9(4) . . . . ?
C3 N2 C4 C5 -176.2(2) . . . . ?
C3 N2 C4 C8 1.7(3) . . . . ?
C19 C14 C15 C16 -1.1(3) . . . . ?
C19 C14 C15 C23 176.4(2) . . . . ?
C18 C19 C20 C21 76.1(3) . . . . ?
C18 C19 C20 C22 -48.1(3) . . . . ?
C9 N3 C5 S1 -3.1(3) . . . . ?
C9 N3 C5 C4 173.7(2) . . . . ?
C11 C9 C10 S1 98.7(2) . . . . ?
C1 C2 C3 N2 -175.0(2) . . . . ?
C1 C2 C3 C6 5.1(4) . . . . ?
C5 S1 C10 C9 19.59(19) . . . . ?
C5 N3 C9 C11 -107.9(2) . . . . ?
C5 N3 C9 C10 18.2(3) . . . . ?
C5 C4 C8 C7 176.2(3) . . . . ?
C4 N2 C3 C2 179.1(2) . . . . ?
C4 N2 C3 C6 -0.9(3) . . . . ?
C8 C7 C6 C3 0.9(4) . . . . ?
C10 S1 C5 N3 -10.5(2) . . . . ?
C10 S1 C5 C4 173.1(2) . . . . ?
C10 C9 C11 C12 -55.9(3) . . . . ?
C10 C9 C11 C13 70.1(3) . . . . ?
C6 C7 C8 C4 -0.1(4) . . . . ?
C23 C15 C16 C17 -177.3(3) . . . . ?
C20 C19 C18 C17 -176.0(2) . . . . ?

loop_
_twin_individual_id
_twin_individual_mass_fraction_refined
1 0.983(4)
2 0.017(4)
